data_7119316
loop_
_publ_author_name
'Hu, Wenbo'
'He, Tingchao'
'Jiang, Rongcui'
'Yin, Jun'
'Li, Lin'
'Lu, Xiaomei'
'Zhao, Hui'
'Zhang, Lei'
'Huang, Ling'
'Sun, Handong'
'Huang, Wei'
'Fan, Quli'

_publ_section_title
;
 Inner salt-shaped small molecular photosensitizer with extremely enhanced
 two-photon absorption for mitochondrial-targeted photodynamic therapy.
;
_journal_issue 10
_journal_name_full 'Chemical communications (Cambridge, England)'
_journal_page_first 1680
_journal_page_last 1683
_journal_paper_doi 10.1039/c6cc09473b
_journal_volume 53
_journal_year 2017
_chemical_formula_sum 'C36 H40 N2 O6'
_chemical_formula_weight 596.70
_chemical_name_systematic
; 
 ? 
;
_space_group_IT_number 85
_symmetry_cell_setting tetragonal
_symmetry_space_group_name_Hall '-P 4a'
_symmetry_space_group_name_H-M 'P 4/n :2'
_atom_sites_solution_hydrogens geom
_atom_sites_solution_primary direct
_atom_sites_solution_secondary difmap
_audit_creation_method SHELXL-97
_audit_update_record
;
2015-06-30 deposited with the CCDC.
2017-01-03 downloaded from the CCDC.
;
_cell_angle_alpha 90.00
_cell_angle_beta 90.00
_cell_angle_gamma 90.00
_cell_formula_units_Z 8
_cell_length_a 31.2361(8)
_cell_length_b 31.2361(8)
_cell_length_c 8.0800(3)
_cell_measurement_reflns_used 1861
_cell_measurement_temperature 296(2)
_cell_measurement_theta_max 46.54
_cell_measurement_theta_min 5.47
_cell_volume 7883.6(4)
_computing_cell_refinement 'Bruker SAINT'
_computing_data_collection 'Bruker APEX2'
_computing_data_reduction 'Bruker SAINT'
_computing_molecular_graphics 'Bruker SHELXTL'
_computing_publication_material 'Bruker SHELXTL'
_computing_structure_refinement 'SHELXL-97 (Sheldrick, 2008)'
_computing_structure_solution 'SHELXS-97 (Sheldrick, 2008)'
_diffrn_ambient_temperature 296(2)
_diffrn_measured_fraction_theta_full 0.975
_diffrn_measured_fraction_theta_max 0.975
_diffrn_measurement_device_type 'Bruker APEX-II CCD'
_diffrn_measurement_method '\f and \w scans'
_diffrn_radiation_monochromator graphite
_diffrn_radiation_source 'fine-focus sealed tube'
_diffrn_radiation_type CuK\a
_diffrn_radiation_wavelength 1.54178
_diffrn_reflns_av_R_equivalents 0.0693
_diffrn_reflns_av_sigmaI/netI 0.1174
_diffrn_reflns_limit_h_max 34
_diffrn_reflns_limit_h_min -35
_diffrn_reflns_limit_k_max 36
_diffrn_reflns_limit_k_min -36
_diffrn_reflns_limit_l_max 9
_diffrn_reflns_limit_l_min -9
_diffrn_reflns_number 29216
_diffrn_reflns_theta_full 64.99
_diffrn_reflns_theta_max 64.99
_diffrn_reflns_theta_min 5.47
_exptl_absorpt_coefficient_mu 0.551
_exptl_absorpt_correction_T_max 0.9418
_exptl_absorpt_correction_T_min 0.8699
_exptl_absorpt_correction_type multi-scan
_exptl_absorpt_process_details sadabs
_exptl_crystal_colour 'pale yellow'
_exptl_crystal_density_diffrn 1.005
_exptl_crystal_density_method 'not measured'
_exptl_crystal_description block
_exptl_crystal_F_000 2544
_exptl_crystal_size_max 0.26
_exptl_crystal_size_mid 0.13
_exptl_crystal_size_min 0.11
_platon_squeeze_details
;
;
_refine_diff_density_max 0.442
_refine_diff_density_min -0.328
_refine_diff_density_rms 0.066
_refine_ls_extinction_coef 0.00245(15)
_refine_ls_extinction_expression Fc^*^=kFc[1+0.001xFc^2^\l^3^/sin(2\q)]^-1/4^
_refine_ls_extinction_method SHELXL
_refine_ls_goodness_of_fit_ref 1.192
_refine_ls_hydrogen_treatment constr
_refine_ls_matrix_type full
_refine_ls_number_parameters 371
_refine_ls_number_reflns 6556
_refine_ls_number_restraints 8
_refine_ls_restrained_S_all 1.231
_refine_ls_R_factor_all 0.1609
_refine_ls_R_factor_gt 0.1132
_refine_ls_shift/su_max 0.002
_refine_ls_shift/su_mean 0.000
_refine_ls_structure_factor_coef Fsqd
_refine_ls_weighting_details 'calc w=1/[\s^2^(Fo^2^)+(0.0000P)^2^+4.0000P] where P=(Fo^2^+2Fc^2^)/3'
_refine_ls_weighting_scheme calc
_refine_ls_wR_factor_gt 0.2433
_refine_ls_wR_factor_ref 0.2659
_reflns_number_gt 3193
_reflns_number_total 6556
_reflns_threshold_expression >2sigma(I)
_cod_data_source_file c6cc09473b2.cif
_cod_data_source_block 1-sr
_cod_depositor_comments
;
The following automatic conversions were performed:

'_symmetry_cell_setting' value 'Tetragonal' changed to 'tetragonal'
according to
/usr/data/users/saulius/crontab/automatic-downloads/rss-feeds/RSC/lib/dictionaries/cif_core.dic
dictionary named 'cif_core.dic' version 2.4.2 from 2011-04-26.

Automatic conversion script
Id: cif_fix_values 4268 2015-11-12 08:31:59Z antanas 

 Adding full bibliography for 7119315--7119316.cif.
;
_cod_original_sg_symbol_H-M 'P4/n  '
_cod_database_code 7119316

loop_
_symmetry_equiv_pos_as_xyz
'x, y, z'
'-x+1/2, -y+1/2, z'
'-y+1/2, x, z'
'y, -x+1/2, z'
'-x, -y, -z'
'x-1/2, y-1/2, -z'
'y-1/2, -x, -z'
'-y, x-1/2, -z'

loop_
_atom_site_label
_atom_site_type_symbol
_atom_site_fract_x
_atom_site_fract_y
_atom_site_fract_z
_atom_site_U_iso_or_equiv
_atom_site_adp_type
_atom_site_occupancy
_atom_site_symmetry_multiplicity
_atom_site_calc_flag
_atom_site_refinement_flags
C1 C 0.7071(2) 0.4534(3) 0.8911(11) 0.143(3) Uani 1 1 d .
C2 C 0.75231(17) 0.46191(19) 0.8227(8) 0.1024(16) Uani 1 1 d .
C3 C 0.7643(2) 0.4440(2) 0.6782(9) 0.139(3) Uani 1 1 d .
H3 H 0.7448 0.4276 0.6187 0.167 Uiso 1 1 calc R
C4 C 0.8061(2) 0.4498(2) 0.6161(9) 0.142(3) Uani 1 1 d .
H4 H 0.8143 0.4372 0.5167 0.170 Uiso 1 1 calc R
C5 C 0.83474(15) 0.47444(17) 0.7040(7) 0.0893(14) Uani 1 1 d .
C6 C 0.82138(16) 0.49128(18) 0.8479(7) 0.1000(16) Uani 1 1 d .
H6 H 0.8401 0.5080 0.9098 0.120 Uiso 1 1 calc R
C7 C 0.78015(17) 0.4843(2) 0.9064(8) 0.1096(18) Uani 1 1 d .
H7 H 0.7722 0.4959 1.0078 0.132 Uiso 1 1 calc R
C8 C 0.87850(15) 0.48132(16) 0.6416(6) 0.0874(13) Uani 1 1 d .
C9 C 0.91430(15) 0.48721(14) 0.5980(6) 0.0796(12) Uani 1 1 d .
C10 C 0.95749(14) 0.49370(14) 0.5466(5) 0.076 Uani 1 1 d .
C11 C 0.98056(14) 0.46151(15) 0.4721(6) 0.083 Uani 1 1 d .
H11 H 0.9676 0.4351 0.4538 0.099 Uiso 1 1 calc R
C12 C 0.97712(13) 0.53239(14) 0.5766(5) 0.0754(11) Uani 1 1 d .
C13 C 0.97183(16) 0.60313(17) 0.6892(7) 0.0945(15) Uani 1 1 d .
H13A H 0.9758 0.6190 0.5871 0.113 Uiso 1 1 calc R
H13B H 0.9996 0.5990 0.7401 0.113 Uiso 1 1 calc R
C14 C 0.94324(17) 0.62797(16) 0.8041(6) 0.0916(14) Uani 1 1 d .
H14A H 0.9315 0.6084 0.8856 0.110 Uiso 1 1 calc R
H14B H 0.9605 0.6488 0.8628 0.110 Uiso 1 1 calc R
C15 C 0.87594(18) 0.62234(18) 0.6385(8) 0.1090(17) Uani 1 1 d .
H15A H 0.8573 0.6401 0.5717 0.131 Uiso 1 1 calc R
H15B H 0.8915 0.6038 0.5634 0.131 Uiso 1 1 calc R
C16 C 0.8494(3) 0.5957(2) 0.7435(9) 0.154(3) Uani 1 1 d .
H16A H 0.8672 0.5761 0.8041 0.231 Uiso 1 1 calc R
H16B H 0.8296 0.5799 0.6763 0.231 Uiso 1 1 calc R
H16C H 0.8338 0.6135 0.8197 0.231 Uiso 1 1 calc R
C17 C 0.8854(2) 0.68175(18) 0.8345(8) 0.120(2) Uani 1 1 d .
H17A H 0.8771 0.6672 0.9356 0.145 Uiso 1 1 calc R
H17B H 0.8596 0.6921 0.7811 0.145 Uiso 1 1 calc R
C18 C 0.9132(2) 0.7189(2) 0.8769(12) 0.168(3) Uani 1 1 d .
H18A H 0.9389 0.7088 0.9292 0.253 Uiso 1 1 calc R
H18B H 0.8982 0.7376 0.9510 0.253 Uiso 1 1 calc R
H18C H 0.9205 0.7342 0.7776 0.253 Uiso 1 1 calc R
C19 C 0.4103(3) 0.2218(2) 0.5800(9) 0.129(2) Uani 1 1 d .
C20 C 0.4228(2) 0.26550(18) 0.6484(7) 0.1015(16) Uani 1 1 d .
C21 C 0.4653(2) 0.27717(19) 0.6473(8) 0.120(2) Uani 1 1 d .
H21 H 0.4859 0.2580 0.6099 0.144 Uiso 1 1 calc R
C22 C 0.4773(2) 0.31753(19) 0.7020(8) 0.120(2) Uani 1 1 d .
H22 H 0.5060 0.3256 0.6980 0.144 Uiso 1 1 calc R
C23 C 0.4477(2) 0.34545(17) 0.7615(6) 0.0914(14) Uani 1 1 d .
C24 C 0.4050(2) 0.3342(2) 0.7601(7) 0.1101(18) Uani 1 1 d .
H24 H 0.3842 0.3532 0.7967 0.132 Uiso 1 1 calc R
C25 C 0.3935(2) 0.29343(19) 0.7026(7) 0.1150(19) Uani 1 1 d .
H25 H 0.3648 0.2856 0.7020 0.138 Uiso 1 1 calc R
C26 C 0.46025(19) 0.38666(17) 0.8215(6) 0.0951(15) Uani 1 1 d .
C27 C 0.47331(15) 0.42012(17) 0.8726(6) 0.0840(13) Uani 1 1 d .
C28 C 0.48746(16) 0.46054(13) 0.9367(5) 0.0754(12) Uani 1 1 d .
C29 C 0.52830(15) 0.46577(15) 1.0050(6) 0.0777(12) Uani 1 1 d .
C30 C 0.45909(15) 0.49566(15) 0.9341(6) 0.0812(12) Uani 1 1 d .
H30 H 0.4317 0.4924 0.8906 0.097 Uiso 1 1 calc R
C31 C 0.59421(16) 0.43362(16) 1.0844(7) 0.0975(15) Uani 1 1 d .
H31A H 0.5902 0.4448 1.1953 0.117 Uiso 1 1 calc R
H31B H 0.6126 0.4531 1.0238 0.117 Uiso 1 1 calc R
C32 C 0.61432(19) 0.38975(19) 1.0919(9) 0.127 Uani 1 1 d .
H32A H 0.6354 0.3896 1.1801 0.153 Uiso 1 1 calc R
H32B H 0.5923 0.3691 1.1205 0.153 Uiso 1 1 calc R
C33 C 0.6028(2) 0.3669(3) 0.7997(12) 0.217 Uani 1 1 d DU
H33A H 0.5864 0.3415 0.8259 0.260 Uiso 1 1 calc R
H33B H 0.5831 0.3908 0.7903 0.260 Uiso 1 1 calc R
C34 C 0.6673(3) 0.3405(3) 0.9703(16) 0.221 Uani 1 1 d .
H34A H 0.6809 0.3333 0.8661 0.265 Uiso 1 1 calc R
H34B H 0.6893 0.3511 1.0443 0.265 Uiso 1 1 calc R
C35 C 0.6259(4) 0.3605(6) 0.6351(17) 0.390(12) Uani 1 1 d D
H35D H 0.6575 0.3644 0.6471 0.584 Uiso 1 1 d R
H35E H 0.6169 0.3824 0.5567 0.584 Uiso 1 1 d R
H35F H 0.6215 0.3330 0.5872 0.584 Uiso 1 1 d R
C36 C 0.6498(4) 0.3034(3) 1.038(2) 0.338(10) Uani 1 1 d .
H36A H 0.6201 0.3014 1.0080 0.506 Uiso 1 1 calc R
H36B H 0.6523 0.3044 1.1563 0.506 Uiso 1 1 calc R
H36C H 0.6649 0.2789 0.9963 0.506 Uiso 1 1 calc R
N1 N 0.90734(13) 0.65067(12) 0.7227(5) 0.0864(11) Uani 1 1 d .
H1A H 0.9202 0.6676 0.6369 0.104 Uiso 1 1 d R
N2 N 0.63499(14) 0.37581(17) 0.9400(8) 0.1426(19) Uani 1 1 d U
H2B H 0.6516 0.3999 0.9036 0.171 Uiso 1 1 d R
O1 O 0.67960(16) 0.4421(2) 0.7943(8) 0.183(2) Uani 1 1 d .
O2 O 0.70078(18) 0.4609(3) 1.0334(9) 0.220(3) Uani 1 1 d .
O3 O 0.95315(10) 0.56331(10) 0.6549(4) 0.0895(9) Uani 1 1 d .
O4 O 0.3719(2) 0.21320(16) 0.5739(9) 0.198(3) Uani 1 1 d .
O5 O 0.43977(17) 0.19701(13) 0.5303(6) 0.1367(16) Uani 1 1 d .
O6 O 0.55388(11) 0.42971(10) 1.0030(4) 0.0951(10) Uani 1 1 d .

loop_
_atom_site_aniso_label
_atom_site_aniso_U_11
_atom_site_aniso_U_22
_atom_site_aniso_U_33
_atom_site_aniso_U_23
_atom_site_aniso_U_13
_atom_site_aniso_U_12
C1 0.094(5) 0.204(8) 0.133(6) -0.023(6) 0.010(5) -0.020(5)
C2 0.073(3) 0.108(4) 0.126(5) -0.008(3) 0.017(3) -0.016(3)
C3 0.092(4) 0.153(6) 0.172(6) -0.035(5) 0.027(4) -0.051(4)
C4 0.115(5) 0.149(6) 0.160(6) -0.037(5) 0.045(4) -0.043(5)
C5 0.066(3) 0.087(3) 0.116(4) 0.010(3) 0.002(3) -0.011(3)
C6 0.072(3) 0.114(4) 0.114(4) -0.002(3) 0.012(3) -0.011(3)
C7 0.076(3) 0.132(5) 0.120(4) -0.007(4) 0.017(3) -0.002(3)
C8 0.070(3) 0.086(3) 0.107(4) 0.011(3) 0.006(3) 0.001(3)
C9 0.064(3) 0.074(3) 0.101(3) 0.007(2) 0.007(2) 0.003(2)
C10 0.065 0.069 0.093 -0.015 -0.011 0.005
C11 0.075 0.076 0.097 -0.017 0.000 -0.007
C12 0.063(3) 0.080(3) 0.084(3) 0.011(2) 0.005(2) 0.015(2)
C13 0.081(3) 0.087(4) 0.115(4) 0.009(3) 0.003(3) 0.001(3)
C14 0.092(3) 0.084(3) 0.099(3) -0.003(3) -0.005(3) 0.013(3)
C15 0.093(4) 0.087(4) 0.147(5) 0.014(3) -0.002(4) 0.000(3)
C16 0.157(6) 0.138(6) 0.165(6) 0.031(5) 0.016(5) -0.051(5)
C17 0.117(5) 0.086(4) 0.159(6) -0.012(4) 0.023(4) 0.016(4)
C18 0.164(7) 0.116(5) 0.225(9) -0.060(6) -0.011(6) 0.026(5)
C19 0.138(6) 0.098(5) 0.150(6) -0.035(4) -0.018(5) -0.021(5)
C20 0.112(4) 0.085(4) 0.108(4) -0.009(3) -0.003(3) -0.017(4)
C21 0.123(5) 0.093(4) 0.144(5) -0.031(4) -0.010(4) 0.008(4)
C22 0.115(5) 0.091(4) 0.154(5) -0.033(4) 0.001(4) -0.013(4)
C23 0.110(4) 0.079(3) 0.086(3) -0.009(3) 0.000(3) -0.017(3)
C24 0.115(5) 0.101(4) 0.114(4) -0.015(3) 0.005(3) -0.013(4)
C25 0.112(4) 0.095(4) 0.138(5) -0.041(4) 0.009(4) -0.021(4)
C26 0.119(4) 0.080(3) 0.087(3) -0.006(3) 0.008(3) -0.018(3)
C27 0.089(3) 0.082(3) 0.081(3) 0.003(3) 0.011(2) -0.006(3)
C28 0.084(3) 0.061(3) 0.082(3) -0.007(2) 0.017(2) -0.018(3)
C29 0.072(3) 0.067(3) 0.095(3) -0.006(2) 0.017(2) -0.007(3)
C30 0.069(3) 0.085(3) 0.090(3) 0.001(3) 0.008(2) -0.012(3)
C31 0.076(3) 0.093(4) 0.124(4) 0.006(3) 0.009(3) -0.003(3)
C32 0.086 0.106 0.190 0.026 0.014 0.002
C33 0.113 0.248 0.288 -0.207 0.011 -0.029
C34 0.181 0.145 0.336 -0.047 -0.036 0.032
C35 0.220(13) 0.54(3) 0.40(2) -0.29(2) -0.006(13) -0.050(15)
C36 0.236(13) 0.113(7) 0.66(3) 0.036(12) -0.019(16) 0.008(8)
N1 0.086(3) 0.065(2) 0.108(3) 0.006(2) 0.007(2) -0.001(2)
N2 0.075(3) 0.120(4) 0.233(5) -0.058(4) 0.014(3) 0.004(3)
O1 0.099(3) 0.269(7) 0.182(5) -0.018(5) 0.026(3) -0.067(4)
O2 0.139(4) 0.336(9) 0.184(6) -0.055(6) 0.062(4) -0.076(5)
O3 0.075(2) 0.072(2) 0.121(3) 0.0077(18) 0.0161(18) 0.0011(18)
O4 0.151(4) 0.132(4) 0.310(8) -0.105(5) 0.012(5) -0.040(4)
O5 0.167(4) 0.091(3) 0.152(4) -0.039(3) -0.017(3) 0.011(3)
O6 0.081(2) 0.072(2) 0.133(3) -0.0055(19) 0.0073(19) -0.0017(18)

loop_
_atom_type_symbol
_atom_type_description
_atom_type_scat_dispersion_real
_atom_type_scat_dispersion_imag
_atom_type_scat_source
C C 0.0181 0.0091 'International Tables Vol C Tables 4.2.6.8 and 6.1.1.4'
H H 0.0000 0.0000 'International Tables Vol C Tables 4.2.6.8 and 6.1.1.4'
N N 0.0311 0.0180 'International Tables Vol C Tables 4.2.6.8 and 6.1.1.4'
O O 0.0492 0.0322 'International Tables Vol C Tables 4.2.6.8 and 6.1.1.4'

loop_
_geom_angle_atom_site_label_1
_geom_angle_atom_site_label_2
_geom_angle_atom_site_label_3
_geom_angle
_geom_angle_site_symmetry_1
_geom_angle_site_symmetry_3
O2 C1 O1 124.3(8) . .
O2 C1 C2 117.6(7) . .
O1 C1 C2 117.9(7) . .
C7 C2 C3 119.1(5) . .
C7 C2 C1 121.2(6) . .
C3 C2 C1 119.6(6) . .
C2 C3 C4 120.8(6) . .
C2 C3 H3 119.6 . .
C4 C3 H3 119.6 . .
C5 C4 C3 119.3(6) . .
C5 C4 H4 120.3 . .
C3 C4 H4 120.3 . .
C6 C5 C4 117.6(5) . .
C6 C5 C8 121.9(5) . .
C4 C5 C8 120.5(5) . .
C5 C6 C7 121.5(6) . .
C5 C6 H6 119.3 . .
C7 C6 H6 119.3 . .
C2 C7 C6 121.7(6) . .
C2 C7 H7 119.2 . .
C6 C7 H7 119.2 . .
C9 C8 C5 177.2(6) . .
C8 C9 C10 179.2(5) . .
C12 C10 C11 119.0(4) . .
C12 C10 C9 119.7(4) . .
C11 C10 C9 121.3(4) . .
C10 C11 C12 121.4(4) . 5_766
C10 C11 H11 119.3 . .
C12 C11 H11 119.3 5_766 .
O3 C12 C10 117.0(4) . .
O3 C12 C11 123.4(4) . 5_766
C10 C12 C11 119.6(4) . 5_766
O3 C13 C14 109.4(4) . .
O3 C13 H13A 109.8 . .
C14 C13 H13A 109.8 . .
O3 C13 H13B 109.8 . .
C14 C13 H13B 109.8 . .
H13A C13 H13B 108.2 . .
N1 C14 C13 115.0(4) . .
N1 C14 H14A 108.5 . .
C13 C14 H14A 108.5 . .
N1 C14 H14B 108.5 . .
C13 C14 H14B 108.5 . .
H14A C14 H14B 107.5 . .
C16 C15 N1 116.8(5) . .
C16 C15 H15A 108.1 . .
N1 C15 H15A 108.1 . .
C16 C15 H15B 108.1 . .
N1 C15 H15B 108.1 . .
H15A C15 H15B 107.3 . .
C15 C16 H16A 109.5 . .
C15 C16 H16B 109.5 . .
H16A C16 H16B 109.5 . .
C15 C16 H16C 109.5 . .
H16A C16 H16C 109.5 . .
H16B C16 H16C 109.5 . .
N1 C17 C18 112.2(5) . .
N1 C17 H17A 109.2 . .
C18 C17 H17A 109.2 . .
N1 C17 H17B 109.2 . .
C18 C17 H17B 109.2 . .
H17A C17 H17B 107.9 . .
C17 C18 H18A 109.5 . .
C17 C18 H18B 109.5 . .
H18A C18 H18B 109.5 . .
C17 C18 H18C 109.5 . .
H18A C18 H18C 109.5 . .
H18B C18 H18C 109.5 . .
O4 C19 O5 124.2(6) . .
O4 C19 C20 117.3(7) . .
O5 C19 C20 118.5(7) . .
C25 C20 C21 119.3(5) . .
C25 C20 C19 121.9(6) . .
C21 C20 C19 118.8(6) . .
C20 C21 C22 120.0(6) . .
C20 C21 H21 120.0 . .
C22 C21 H21 120.0 . .
C23 C22 C21 120.6(6) . .
C23 C22 H22 119.7 . .
C21 C22 H22 119.7 . .
C22 C23 C24 119.4(5) . .
C22 C23 C26 120.6(5) . .
C24 C23 C26 119.9(6) . .
C23 C24 C25 118.9(6) . .
C23 C24 H24 120.5 . .
C25 C24 H24 120.5 . .
C20 C25 C24 121.6(6) . .
C20 C25 H25 119.2 . .
C24 C25 H25 119.2 . .
C27 C26 C23 175.9(6) . .
C26 C27 C28 177.9(5) . .
C29 C28 C30 119.2(4) . .
C29 C28 C27 121.7(4) . .
C30 C28 C27 119.1(4) . .
C30 C29 O6 124.0(4) 5_667 .
C30 C29 C28 120.7(4) 5_667 .
O6 C29 C28 115.3(4) . .
C29 C30 C28 120.1(4) 5_667 .
C29 C30 H30 119.9 5_667 .
C28 C30 H30 119.9 . .
O6 C31 C32 108.0(5) . .
O6 C31 H31A 110.1 . .
C32 C31 H31A 110.1 . .
O6 C31 H31B 110.1 . .
C32 C31 H31B 110.1 . .
H31A C31 H31B 108.4 . .
N2 C32 C31 115.1(6) . .
N2 C32 H32A 108.5 . .
C31 C32 H32A 108.5 . .
N2 C32 H32B 108.5 . .
C31 C32 H32B 108.5 . .
H32A C32 H32B 107.5 . .
C35 C33 N2 111.0(7) . .
C35 C33 H33A 109.4 . .
N2 C33 H33A 109.4 . .
C35 C33 H33B 109.4 . .
N2 C33 H33B 109.4 . .
H33A C33 H33B 108.0 . .
C36 C34 N2 114.1(9) . .
C36 C34 H34A 108.7 . .
N2 C34 H34A 108.7 . .
C36 C34 H34B 108.7 . .
N2 C34 H34B 108.7 . .
H34A C34 H34B 107.6 . .
C33 C35 H35D 111.4 . .
C33 C35 H35E 109.9 . .
H35D C35 H35E 105.2 . .
C33 C35 H35F 113.9 . .
H35D C35 H35F 106.9 . .
H35E C35 H35F 109.1 . .
C34 C36 H36A 109.5 . .
C34 C36 H36B 109.5 . .
H36A C36 H36B 109.5 . .
C34 C36 H36C 109.5 . .
H36A C36 H36C 109.5 . .
H36B C36 H36C 109.5 . .
C14 N1 C17 113.0(4) . .
C14 N1 C15 114.7(4) . .
C17 N1 C15 111.2(4) . .
C14 N1 H1A 105.6 . .
C17 N1 H1A 105.6 . .
C15 N1 H1A 105.9 . .
C32 N2 C34 112.2(7) . .
C32 N2 C33 112.7(5) . .
C34 N2 C33 114.9(6) . .
C32 N2 H2B 105.3 . .
C34 N2 H2B 105.2 . .
C33 N2 H2B 105.5 . .
C12 O3 C13 119.2(4) . .
C29 O6 C31 115.8(4) . .

loop_
_geom_bond_atom_site_label_1
_geom_bond_atom_site_label_2
_geom_bond_distance
_geom_bond_site_symmetry_2
C1 O2 1.190(8) .
C1 O1 1.213(8) .
C1 C2 1.540(9) .
C2 C7 1.305(7) .
C2 C3 1.349(8) .
C3 C4 1.410(8) .
C3 H3 0.9300 .
C4 C5 1.376(8) .
C4 H4 0.9300 .
C5 C6 1.343(7) .
C5 C8 1.473(7) .
C6 C7 1.389(7) .
C6 H6 0.9300 .
C7 H7 0.9300 .
C8 C9 1.187(6) .
C9 C10 1.426(6) .
C10 C12 1.377(6) .
C10 C11 1.376(6) .
C11 C12 1.392(6) 5_766
C11 H11 0.9300 .
C12 O3 1.376(5) .
C12 C11 1.392(6) 5_766
C13 O3 1.402(5) .
C13 C14 1.504(7) .
C13 H13A 0.9700 .
C13 H13B 0.9700 .
C14 N1 1.481(6) .
C14 H14A 0.9700 .
C14 H14B 0.9700 .
C15 C16 1.449(8) .
C15 N1 1.486(6) .
C15 H15A 0.9700 .
C15 H15B 0.9700 .
C16 H16A 0.9600 .
C16 H16B 0.9600 .
C16 H16C 0.9600 .
C17 N1 1.493(6) .
C17 C18 1.489(8) .
C17 H17A 0.9700 .
C17 H17B 0.9700 .
C18 H18A 0.9600 .
C18 H18B 0.9600 .
C18 H18C 0.9600 .
C19 O4 1.230(8) .
C19 O5 1.266(8) .
C19 C20 1.525(8) .
C20 C25 1.338(7) .
C20 C21 1.375(8) .
C21 C22 1.388(7) .
C21 H21 0.9300 .
C22 C23 1.360(7) .
C22 H22 0.9300 .
C23 C24 1.378(8) .
C23 C26 1.430(7) .
C24 C25 1.401(7) .
C24 H24 0.9300 .
C25 H25 0.9300 .
C26 C27 1.196(6) .
C27 C28 1.434(7) .
C28 C29 1.400(6) .
C28 C30 1.410(6) .
C29 C30 1.360(6) 5_667
C29 O6 1.381(5) .
C30 C29 1.360(6) 5_667
C30 H30 0.9300 .
C31 O6 1.426(6) .
C31 C32 1.509(7) .
C31 H31A 0.9700 .
C31 H31B 0.9700 .
C32 N2 1.453(8) .
C32 H32A 0.9700 .
C32 H32B 0.9700 .
C33 C35 1.525(9) .
C33 N2 1.540(9) .
C33 H33A 0.9700 .
C33 H33B 0.9700 .
C34 C36 1.392(13) .
C34 N2 1.515(9) .
C34 H34A 0.9700 .
C34 H34B 0.9700 .
C35 H35D 1.0001 .
C35 H35E 0.9728 .
C35 H35F 0.9513 .
C36 H36A 0.9600 .
C36 H36B 0.9600 .
C36 H36C 0.9600 .
N1 H1A 0.9599 .
N2 H2B 0.9600 .

loop_
_geom_torsion_atom_site_label_1
_geom_torsion_atom_site_label_2
_geom_torsion_atom_site_label_3
_geom_torsion_atom_site_label_4
_geom_torsion
_geom_torsion_site_symmetry_1
_geom_torsion_site_symmetry_4
O2 C1 C2 C7 -13.6(13) . .
O1 C1 C2 C7 161.9(8) . .
O2 C1 C2 C3 162.7(9) . .
O1 C1 C2 C3 -21.8(12) . .
C7 C2 C3 C4 -1.1(11) . .
C1 C2 C3 C4 -177.4(7) . .
C2 C3 C4 C5 -0.5(11) . .
C3 C4 C5 C6 1.1(10) . .
C3 C4 C5 C8 -179.6(6) . .
C4 C5 C6 C7 -0.2(9) . .
C8 C5 C6 C7 -179.5(5) . .
C3 C2 C7 C6 2.0(10) . .
C1 C2 C7 C6 178.3(6) . .
C5 C6 C7 C2 -1.4(10) . .
C6 C5 C8 C9 23(12) . .
C4 C5 C8 C9 -156(11) . .
C5 C8 C9 C10 71(56) . .
C8 C9 C10 C12 -131(50) . .
C8 C9 C10 C11 47(50) . .
C12 C10 C11 C12 -1.4(8) . 5_766
C9 C10 C11 C12 -179.3(4) . 5_766
C11 C10 C12 O3 -178.5(4) . .
C9 C10 C12 O3 -0.5(6) . .
C11 C10 C12 C11 1.4(7) . 5_766
C9 C10 C12 C11 179.3(4) . 5_766
O3 C13 C14 N1 -82.0(5) . .
O4 C19 C20 C25 1.1(11) . .
O5 C19 C20 C25 179.7(6) . .
O4 C19 C20 C21 -175.9(7) . .
O5 C19 C20 C21 2.7(10) . .
C25 C20 C21 C22 0.1(10) . .
C19 C20 C21 C22 177.1(6) . .
C20 C21 C22 C23 1.9(10) . .
C21 C22 C23 C24 -3.0(9) . .
C21 C22 C23 C26 178.5(6) . .
C22 C23 C24 C25 2.2(9) . .
C26 C23 C24 C25 -179.2(5) . .
C21 C20 C25 C24 -0.8(10) . .
C19 C20 C25 C24 -177.8(6) . .
C23 C24 C25 C20 -0.4(9) . .
C22 C23 C26 C27 -19(8) . .
C24 C23 C26 C27 163(7) . .
C23 C26 C27 C28 -148(12) . .
C26 C27 C28 C29 138(15) . .
C26 C27 C28 C30 -40(15) . .
C30 C28 C29 C30 -1.0(7) . 5_667
C27 C28 C29 C30 -179.6(4) . 5_667
C30 C28 C29 O6 179.8(4) . .
C27 C28 C29 O6 1.2(6) . .
C29 C28 C30 C29 1.0(7) . 5_667
C27 C28 C30 C29 179.6(4) . 5_667
O6 C31 C32 N2 79.8(6) . .
C13 C14 N1 C17 -168.2(4) . .
C13 C14 N1 C15 62.9(6) . .
C18 C17 N1 C14 68.1(7) . .
C18 C17 N1 C15 -161.3(6) . .
C16 C15 N1 C14 69.0(7) . .
C16 C15 N1 C17 -60.7(7) . .
C31 C32 N2 C34 159.4(6) . .
C31 C32 N2 C33 -68.9(8) . .
C36 C34 N2 C32 60.9(12) . .
C36 C34 N2 C33 -69.6(14) . .
C35 C33 N2 C32 169.5(10) . .
C35 C33 N2 C34 -60.3(12) . .
C10 C12 O3 C13 179.5(4) . .
C11 C12 O3 C13 -0.3(7) 5_766 .
C14 C13 O3 C12 -168.5(4) . .
C30 C29 O6 C31 5.8(6) 5_667 .
C28 C29 O6 C31 -175.0(4) . .
C32 C31 O6 C29 171.5(4) . .

loop_
_platon_squeeze_void_nr
_platon_squeeze_void_average_x
_platon_squeeze_void_average_y
_platon_squeeze_void_average_z
_platon_squeeze_void_volume
_platon_squeeze_void_count_electrons
_platon_squeeze_void_content
1 -0.250 0.250 0.511 765 107 ' '
2 0.250 0.750 0.486 765 107 ' '
3 0.250 0.250 0.079 336 35 ' '
4 0.750 0.750 0.912 336 35 ' '
